data_4500751
loop_
_publ_author_name
'McGlone, Thomas'
'Streb, Carsten'
'Busquets-Fit\'e, Mart\'i'
'Yan, Jun'
'Gabb, David'
'Long, De-Liang'
'Cronin, Leroy'

_publ_section_title
;
 Silver Linked Polyoxometalate Open Frameworks (Ag-POMOFs) for the
 Directed Fabrication of Silver Nanomaterials
;
_journal_issue 6
_journal_name_full 'Crystal Growth &amp; Design'
_journal_page_first 2471
_journal_paper_doi 10.1021/cg2002496
_journal_volume 11
_journal_year 2011
_chemical_formula_sum 'C14 H70 N7 O66 Sb W18'
_chemical_formula_weight 4823.82
_chemical_name_systematic
;
 ?
;
_space_group_IT_number 14
_symmetry_cell_setting monoclinic
_symmetry_space_group_name_Hall '-P 2yn'
_symmetry_space_group_name_H-M 'P 1 21/n 1'
_atom_sites_solution_hydrogens geom
_atom_sites_solution_primary direct
_atom_sites_solution_secondary difmap
_audit_creation_method SHELXL-97
_cell_angle_alpha 90.00
_cell_angle_beta 95.652(9)
_cell_angle_gamma 90.00
_cell_formula_units_Z 4
_cell_length_a 13.318(3)
_cell_length_b 23.362(5)
_cell_length_c 23.198(5)
_cell_measurement_reflns_used 9899
_cell_measurement_temperature 100(2)
_cell_measurement_theta_max 24.6
_cell_measurement_theta_min 2.39
_cell_volume 7183(3)
_computing_cell_refinement 'Apex II'
_computing_data_collection 'Apex II'
_computing_data_reduction 'Apex II'
_computing_structure_refinement 'SHELXL-97 (Sheldrick, 2008)'
_computing_structure_solution 'SHELXS-97 (Sheldrick, 2008)'
_diffrn_ambient_temperature 100(2)
_diffrn_measured_fraction_theta_full 0.997
_diffrn_measured_fraction_theta_max 0.997
_diffrn_measurement_device_type 'Bruker Apex II'
_diffrn_measurement_method '\w & \p scans'
_diffrn_radiation_monochromator graphite
_diffrn_radiation_source 'fine-focus sealed tube'
_diffrn_radiation_type MoK\a
_diffrn_radiation_wavelength 0.71073
_diffrn_reflns_av_R_equivalents 0.0601
_diffrn_reflns_av_sigmaI/netI 0.0647
_diffrn_reflns_limit_h_max 15
_diffrn_reflns_limit_h_min -15
_diffrn_reflns_limit_k_max 21
_diffrn_reflns_limit_k_min -27
_diffrn_reflns_limit_l_max 27
_diffrn_reflns_limit_l_min -21
_diffrn_reflns_number 51609
_diffrn_reflns_theta_full 24.77
_diffrn_reflns_theta_max 24.77
_diffrn_reflns_theta_min 1.24
_diffrn_standards_decay_% none
_exptl_absorpt_coefficient_mu 29.177
_exptl_absorpt_correction_T_max 1.000
_exptl_absorpt_correction_T_min 0.408
_exptl_absorpt_correction_type empirical
_exptl_absorpt_process_details SADABS
_exptl_crystal_colour 'pale green'
_exptl_crystal_density_diffrn 4.461
_exptl_crystal_density_meas ?
_exptl_crystal_density_method 'not measured'
_exptl_crystal_description block
_exptl_crystal_F_000 8456
_exptl_crystal_size_max 0.15
_exptl_crystal_size_mid 0.12
_exptl_crystal_size_min 0.10
_refine_diff_density_max 3.49
_refine_diff_density_min -2.25
_refine_diff_density_rms 0.41
_refine_ls_extinction_coef none
_refine_ls_extinction_method none
_refine_ls_goodness_of_fit_ref 1.041
_refine_ls_hydrogen_treatment constr
_refine_ls_matrix_type full
_refine_ls_number_parameters 675
_refine_ls_number_reflns 12289
_refine_ls_number_restraints 0
_refine_ls_restrained_S_all 1.041
_refine_ls_R_factor_all 0.0634
_refine_ls_R_factor_gt 0.0415
_refine_ls_shift/su_max 0.001
_refine_ls_shift/su_mean 0.000
_refine_ls_structure_factor_coef Fsqd
_refine_ls_weighting_details 'calc w=1/[\s^2^(Fo^2^)+(0.0249P)^2^+219.8350P] where P=(Fo^2^+2Fc^2^)/3'
_refine_ls_weighting_scheme calc
_refine_ls_wR_factor_gt 0.0816
_refine_ls_wR_factor_ref 0.0886
_reflns_number_gt 9504
_reflns_number_total 12289
_reflns_threshold_expression >2\s(I)
_cod_data_source_file cg2002496_si_002.cif
_cod_data_source_block DMAH-2
_cod_depositor_comments
;
The following automatic conversions were performed:

'_symmetry_cell_setting' value 'Monoclinic' changed to 'monoclinic'
according to /home/saulius/struct/CIF-dictionaries/cif_core.dic
dictionary named 'cif_core.dic' version 2.4.1 from 2010-06-29.

Automatic conversion script
Id: cif_fix_values 1715 2011-07-08 13:25:40Z adriana 

The following automatic conversions were performed:

'_exptl_crystal_density_meas' value 'none' was changed to '?' - the
value is perceived as not measured.

Automatic conversion script
Id: cif_fix_values 3008 2015-01-20 13:52:24Z robertas 
;
_cod_original_cell_volume 7182(3)
_cod_original_sg_symbol_H-M P2(1)/n
_cod_database_code 4500751

loop_
_symmetry_equiv_pos_as_xyz
'x, y, z'
'-x+1/2, y+1/2, -z+1/2'
'-x, -y, -z'
'x-1/2, -y-1/2, z-1/2'

loop_
_atom_site_label
_atom_site_type_symbol
_atom_site_fract_x
_atom_site_fract_y
_atom_site_fract_z
_atom_site_U_iso_or_equiv
_atom_site_adp_type
_atom_site_occupancy
_atom_site_symmetry_multiplicity
_atom_site_calc_flag
_atom_site_refinement_flags
_atom_site_disorder_assembly
_atom_site_disorder_group
W1 W 0.05920(5) 0.22836(3) 0.79733(3) 0.00904(15) Uani 1 1 d . . .
W2 W -0.05462(5) 0.13219(3) 0.60049(3) 0.01137(16) Uani 1 1 d . . .
W3 W -0.15549(5) 0.24792(3) 0.68133(3) 0.01018(15) Uani 1 1 d . . .
W4 W -0.12739(5) 0.34392(3) 0.57968(3) 0.01060(16) Uani 1 1 d . . .
W5 W 0.29489(5) 0.40812(3) 0.67496(3) 0.01060(16) Uani 1 1 d . . .
W6 W 0.37392(5) 0.19264(3) 0.70373(3) 0.01376(17) Uani 1 1 d . . .
W7 W -0.03984(5) 0.22679(3) 0.49461(3) 0.01180(16) Uani 1 1 d . . .
W8 W 0.09850(5) 0.10843(3) 0.49811(3) 0.01055(16) Uani 1 1 d . . .
W9 W 0.39083(5) 0.29721(3) 0.58304(3) 0.01435(17) Uani 1 1 d . . .
W10 W 0.06848(5) 0.36837(3) 0.82494(3) 0.01023(16) Uani 1 1 d . . .
W11 W -0.14878(5) 0.38638(3) 0.71406(3) 0.01036(16) Uani 1 1 d . . .
W12 W 0.08351(5) 0.47191(3) 0.70595(3) 0.00996(16) Uani 1 1 d . . .
W13 W 0.19371(5) 0.31263(3) 0.48496(3) 0.01189(16) Uani 1 1 d . . .
W14 W 0.27309(5) 0.29977(3) 0.79229(3) 0.01230(16) Uani 1 1 d . . .
W15 W 0.16581(6) 0.11749(3) 0.71209(3) 0.01939(18) Uani 1 1 d . . .
W16 W 0.31563(5) 0.08959(3) 0.60947(3) 0.01144(16) Uani 1 1 d . . .
W17 W 0.33138(5) 0.19288(3) 0.48881(3) 0.01182(16) Uani 1 1 d . . .
W18 W 0.10834(5) 0.42937(3) 0.57116(3) 0.01136(16) Uani 1 1 d . . .
Sb1 Sb 0.09588(14) 0.30320(8) 0.66491(8) 0.0036(4) Uani 0.55 1 d P . .
Sb2 Sb 0.15271(18) 0.23536(10) 0.61420(10) 0.0103(5) Uani 0.45 1 d P . .
O1 O 0.3793(9) 0.0286(5) 0.5947(4) 0.017(3) Uani 1 1 d . . .
O2 O 0.3971(8) 0.1620(5) 0.4379(5) 0.017(3) Uani 1 1 d . . .
O3 O 0.0926(8) 0.0532(5) 0.4493(5) 0.015(3) Uiso 1 1 d . . .
O4 O 0.3558(8) 0.1391(5) 0.5512(5) 0.015(3) Uani 1 1 d . . .
O5 O 0.1925(8) 0.0800(4) 0.5583(4) 0.012(3) Uiso 1 1 d . . .
O6 O 0.2031(8) 0.1521(5) 0.4747(4) 0.013(3) Uani 1 1 d . . .
O7 O 0.4139(8) 0.1244(4) 0.6646(4) 0.010(2) Uiso 1 1 d . . .
O8 O 0.2707(8) 0.2552(5) 0.4449(4) 0.012(3) Uani 1 1 d . . .
O9 O 0.4315(8) 0.2413(4) 0.5256(4) 0.012(3) Uiso 1 1 d . . .
O10 O 0.0008(8) 0.1577(5) 0.4570(5) 0.015(3) Uani 1 1 d . . .
O11 O -0.0101(8) 0.0828(5) 0.5424(5) 0.014(3) Uiso 1 1 d . . .
O12 O 0.2423(8) 0.0621(5) 0.6705(5) 0.014(3) Uiso 1 1 d . . .
O13 O -0.1328(8) 0.2511(5) 0.4449(4) 0.013(3) Uani 1 1 d . . .
O14 O -0.1212(8) 0.1784(4) 0.5395(4) 0.011(3) Uiso 1 1 d . . .
O15 O -0.1567(8) 0.0938(5) 0.6192(5) 0.019(3) Uani 1 1 d . . .
O16 O 0.0518(8) 0.1061(5) 0.6556(5) 0.016(3) Uiso 1 1 d . . .
O17 O 0.1315(8) 0.0740(5) 0.7664(5) 0.017(3) Uiso 1 1 d . . .
O18 O 0.2941(7) 0.1441(4) 0.7495(4) 0.006(2) Uiso 1 1 d . . .
O19 O 0.4774(9) 0.1994(5) 0.7531(5) 0.018(3) Uani 1 1 d . . .
O20 O 0.4119(8) 0.2385(5) 0.6411(4) 0.014(3) Uani 1 1 d . . .
O21 O 0.5042(8) 0.3332(5) 0.5915(5) 0.016(3) Uiso 1 1 d . . .
O22 O 0.3261(8) 0.3393(5) 0.5192(5) 0.016(3) Uiso 1 1 d . . .
O23 O 0.1770(8) 0.3601(5) 0.4285(5) 0.018(3) Uani 1 1 d . . .
O24 O 0.0771(8) 0.2662(4) 0.4715(4) 0.009(2) Uiso 1 1 d . . .
O25 O 0.1362(8) 0.3527(5) 0.5438(5) 0.014(3) Uiso 1 1 d . . .
O26 O -0.0434(8) 0.2857(5) 0.5528(4) 0.015(3) Uani 1 1 d . . .
O27 O -0.0635(8) 0.1995(4) 0.6488(4) 0.012(3) Uiso 1 1 d . . .
O28 O 0.1036(8) 0.1871(5) 0.7338(4) 0.010(2) Uani 1 1 d . . .
O29 O 0.2955(8) 0.2562(4) 0.7241(4) 0.011(3) Uiso 1 1 d . . .
O30 O 0.3134(8) 0.3373(5) 0.6347(4) 0.014(3) Uani 1 1 d . . .
O31 O 0.4153(8) 0.4351(5) 0.6791(4) 0.016(3) Uani 1 1 d . . .
O32 O 0.2453(8) 0.4387(5) 0.5972(4) 0.012(3) Uiso 1 1 d . . .
O33 O 0.1026(9) 0.4660(5) 0.5074(5) 0.018(3) Uani 1 1 d . . .
O34 O -0.0491(8) 0.4423(5) 0.6970(5) 0.014(3) Uiso 1 1 d . . .
O35 O 0.1047(8) 0.4292(4) 0.7751(4) 0.007(2) Uiso 1 1 d . . .
O36 O -0.0621(7) 0.3711(4) 0.7811(4) 0.006(2) Uiso 1 1 d . . .
O37 O -0.0286(8) 0.3997(5) 0.5706(5) 0.013(3) Uiso 1 1 d . . .
O38 O -0.2110(9) 0.3541(5) 0.5194(5) 0.018(3) Uani 1 1 d . . .
O39 O -0.2072(8) 0.2765(5) 0.6093(4) 0.013(3) Uiso 1 1 d . . .
O40 O -0.2505(8) 0.2013(5) 0.6934(5) 0.014(3) Uani 1 1 d . . .
O41 O -0.0658(8) 0.2384(4) 0.7551(4) 0.011(3) Uiso 1 1 d . . .
O42 O 0.0366(8) 0.1739(5) 0.8437(4) 0.013(3) Uani 1 1 d . . .
O43 O 0.2065(8) 0.2375(4) 0.8239(4) 0.008(2) Uiso 1 1 d . . .
O44 O 0.3883(8) 0.2942(5) 0.8296(5) 0.016(3) Uani 1 1 d . . .
O45 O 0.2961(8) 0.3674(5) 0.7441(4) 0.011(3) Uani 1 1 d . . .
O46 O 0.0632(8) 0.5393(5) 0.7292(5) 0.018(3) Uani 1 1 d . . .
O47 O 0.0391(8) 0.2919(5) 0.8483(4) 0.012(3) Uani 1 1 d . . .
O48 O 0.2098(8) 0.3518(4) 0.8421(4) 0.011(3) Uiso 1 1 d . . .
O49 O 0.2275(8) 0.4722(5) 0.7044(5) 0.013(3) Uiso 1 1 d . . .
O50 O 0.0727(8) 0.4868(5) 0.6235(4) 0.015(3) Uani 1 1 d . . .
O51 O -0.1965(8) 0.3890(4) 0.6334(4) 0.011(3) Uiso 1 1 d . . .
O52 O -0.2101(8) 0.3131(4) 0.7197(4) 0.009(2) Uiso 1 1 d . . .
O53 O 0.0488(8) 0.4050(5) 0.8859(5) 0.016(3) Uiso 1 1 d . . .
O54 O -0.2401(9) 0.4294(5) 0.7408(5) 0.023(3) Uani 1 1 d . . .
O55 O 0.0710(8) 0.1819(4) 0.5606(4) 0.008(2) Uiso 1 1 d . . .
O56 O 0.2510(7) 0.2486(4) 0.5541(4) 0.006(2) Uiso 1 1 d . . .
O57 O 0.2363(8) 0.1687(4) 0.6446(4) 0.010(2) Uani 1 1 d . . .
O58 O -0.0532(8) 0.3218(4) 0.6669(4) 0.010(2) Uiso 1 1 d . . .
O59 O 0.1290(7) 0.3868(4) 0.6601(4) 0.004(2) Uiso 1 1 d . . .
O60 O 0.1111(8) 0.3066(4) 0.7520(4) 0.011(3) Uiso 1 1 d . . .
O61 O 0.2786(9) 0.2809(5) 0.3302(5) 0.027(3) Uiso 1 1 d . . .
O62 O 0.9139(12) 0.1145(7) 0.9188(7) 0.052(4) Uiso 1 1 d . . .
O63 O 0.5993(15) 0.1564(8) 0.6070(8) 0.085(6) Uiso 1 1 d . . .
O64 O 0.8044(15) 0.5130(8) 0.5992(8) 0.082(6) Uiso 1 1 d . A 2
O66 O 0.462(2) 0.5388(12) 0.6379(12) 0.038(7) Uiso 0.50 1 d P B 2
O67 O 0.601(2) 0.4115(13) 0.5249(12) 0.045(8) Uiso 0.50 1 d P C 2
O68 O 0.594(2) 0.5202(12) 0.4639(12) 0.045(8) Uiso 0.50 1 d P D 2
O69 O 0.511(2) 0.0574(12) 0.4991(12) 0.044(8) Uiso 0.50 1 d P . .
N1 N 0.3330(12) 0.1424(7) 0.8744(7) 0.035(4) Uiso 1 1 d . . .
H1A H 0.3166 0.1760 0.8920 0.042 Uiso 1 1 calc R . .
H1B H 0.3248 0.1486 0.8350 0.042 Uiso 1 1 calc R . .
N2 N 0.6109(11) 0.2958(6) 0.7845(6) 0.022(4) Uiso 1 1 d . . .
H2A H 0.5721 0.2637 0.7883 0.027 Uiso 1 1 calc R . .
H2B H 0.6729 0.2840 0.7747 0.027 Uiso 1 1 calc R . .
N3 N 0.6474(14) 0.2290(7) 0.5144(8) 0.043(5) Uiso 1 1 d . . .
H3A H 0.7055 0.2388 0.5370 0.052 Uiso 1 1 calc R . .
H3B H 0.5967 0.2249 0.5383 0.052 Uiso 1 1 calc R . .
N4 N 0.5968(17) 0.0045(10) 0.5925(10) 0.072(7) Uiso 1 1 d . E 1
H4A H 0.5911 0.0384 0.5724 0.087 Uiso 1 1 calc R E 1
H4B H 0.5380 -0.0159 0.5844 0.087 Uiso 1 1 calc R E 1
N5 N 0.2509(13) 0.4004(8) 0.3153(7) 0.041(5) Uiso 1 1 d . . .
H5A H 0.2655 0.3639 0.3285 0.049 Uiso 1 1 calc R . .
H5B H 0.2542 0.4243 0.3469 0.049 Uiso 1 1 calc R . .
N6 N 0.896(3) 0.0210(18) 0.3970(17) 0.026(11) Uiso 0.50 1 d P F 1
H6A H 0.8715 -0.0158 0.3948 0.031 Uiso 0.50 1 calc PR F 1
H6B H 0.9577 0.0203 0.4190 0.031 Uiso 0.50 1 calc PR F 1
N6' N 0.922(4) 0.018(2) 0.385(2) 0.052(16) Uiso 0.50 1 d P G 2
N7 N 0.5966(12) 0.5055(7) 0.5652(7) 0.033(4) Uiso 1 1 d . H 1
H7A H 0.6368 0.5206 0.5390 0.040 Uiso 1 1 calc R H 1
H7B H 0.6191 0.5233 0.5995 0.040 Uiso 1 1 calc R H 1
C1 C 0.2614(14) 0.0985(8) 0.8883(8) 0.024(5) Uiso 1 1 d . . .
H1C H 0.2710 0.0641 0.8653 0.035 Uiso 1 1 calc R . .
H1D H 0.1924 0.1128 0.8794 0.035 Uiso 1 1 calc R . .
H1E H 0.2726 0.0891 0.9296 0.035 Uiso 1 1 calc R . .
C2 C 0.4396(15) 0.1302(9) 0.8913(9) 0.034(5) Uiso 1 1 d . . .
H2C H 0.4532 0.1328 0.9335 0.051 Uiso 1 1 calc R . .
H2D H 0.4815 0.1580 0.8730 0.051 Uiso 1 1 calc R . .
H2E H 0.4556 0.0915 0.8786 0.051 Uiso 1 1 calc R . .
C3 C 0.5626(14) 0.3314(8) 0.7376(8) 0.024(5) Uiso 1 1 d . . .
H3C H 0.4893 0.3312 0.7392 0.037 Uiso 1 1 calc R . .
H3D H 0.5783 0.3161 0.7002 0.037 Uiso 1 1 calc R . .
H3E H 0.5878 0.3707 0.7419 0.037 Uiso 1 1 calc R . .
C4 C 0.6245(13) 0.3253(7) 0.8401(7) 0.018(4) Uiso 1 1 d . . .
H4C H 0.6612 0.3612 0.8358 0.027 Uiso 1 1 calc R . .
H4D H 0.6631 0.3009 0.8686 0.027 Uiso 1 1 calc R . .
H4E H 0.5584 0.3337 0.8533 0.027 Uiso 1 1 calc R . .
C5 C 0.6630(17) 0.1741(10) 0.4852(10) 0.047(6) Uiso 1 1 d . . .
H5C H 0.5976 0.1582 0.4700 0.071 Uiso 1 1 calc R . .
H5D H 0.6973 0.1472 0.5129 0.071 Uiso 1 1 calc R . .
H5E H 0.7046 0.1804 0.4532 0.071 Uiso 1 1 calc R . .
C6 C 0.6196(17) 0.2767(9) 0.4705(9) 0.045(6) Uiso 1 1 d . . .
H6C H 0.6746 0.2820 0.4459 0.067 Uiso 1 1 calc R . .
H6D H 0.6086 0.3124 0.4911 0.067 Uiso 1 1 calc R . .
H6E H 0.5577 0.2663 0.4464 0.067 Uiso 1 1 calc R . .
C7' C 0.678(4) 0.009(2) 0.543(2) 0.058(14) Uiso 0.50 1 d P I 2
C7 C 0.684(3) -0.0293(18) 0.5747(19) 0.038(11) Uiso 0.50 1 d P E 1
H7C H 0.7413 -0.0035 0.5706 0.057 Uiso 0.50 1 calc PR E 1
H7D H 0.6648 -0.0482 0.5375 0.057 Uiso 0.50 1 calc PR E 1
H7E H 0.7042 -0.0582 0.6042 0.057 Uiso 0.50 1 calc PR E 1
C8 C 0.613(2) 0.0156(13) 0.6534(13) 0.087(10) Uiso 1 1 d . . .
H8A H 0.6634 -0.0113 0.6714 0.130 Uiso 1 1 calc R E 1
H8B H 0.5497 0.0110 0.6709 0.130 Uiso 1 1 calc R E 1
H8C H 0.6380 0.0549 0.6597 0.130 Uiso 1 1 calc R E 1
C9 C 0.3299(18) 0.4186(11) 0.2761(10) 0.055(7) Uiso 1 1 d . . .
H9A H 0.3223 0.3959 0.2404 0.083 Uiso 1 1 calc R . .
H9B H 0.3974 0.4125 0.2961 0.083 Uiso 1 1 calc R . .
H9C H 0.3210 0.4593 0.2665 0.083 Uiso 1 1 calc R . .
C10 C 0.1484(17) 0.4014(10) 0.2862(10) 0.047(6) Uiso 1 1 d . . .
H10A H 0.1304 0.4407 0.2746 0.070 Uiso 1 1 calc R . .
H10B H 0.1011 0.3872 0.3127 0.070 Uiso 1 1 calc R . .
H10C H 0.1449 0.3769 0.2518 0.070 Uiso 1 1 calc R . .
C11 C 0.8341(16) 0.0537(9) 0.4220(9) 0.041(6) Uiso 1 1 d . F 1
H11A H 0.8551 0.0938 0.4193 0.062 Uiso 1 1 calc R F 1
H11B H 0.8347 0.0429 0.4629 0.062 Uiso 1 1 calc R F 1
H11C H 0.7658 0.0491 0.4027 0.062 Uiso 1 1 calc R F 1
C12 C 0.9115(18) 0.0434(10) 0.3332(10) 0.053(7) Uiso 1 1 d . F 1
H12A H 0.8499 0.0363 0.3075 0.080 Uiso 1 1 calc R F 1
H12B H 0.9681 0.0230 0.3186 0.080 Uiso 1 1 calc R F 1
H12C H 0.9258 0.0845 0.3345 0.080 Uiso 1 1 calc R F 1
C13 C 0.5142(19) 0.5382(11) 0.5514(10) 0.053(7) Uiso 1 1 d . H 1
C14 C 0.643(3) 0.458(2) 0.5743(19) 0.045(12) Uiso 0.50 1 d P H 1

loop_
_atom_site_aniso_label
_atom_site_aniso_U_11
_atom_site_aniso_U_22
_atom_site_aniso_U_33
_atom_site_aniso_U_23
_atom_site_aniso_U_13
_atom_site_aniso_U_12
W1 0.0100(4) 0.0086(4) 0.0087(3) 0.0009(3) 0.0014(3) -0.0015(3)
W2 0.0125(4) 0.0134(4) 0.0082(4) 0.0006(3) 0.0011(3) -0.0029(3)
W3 0.0089(4) 0.0116(4) 0.0102(3) -0.0003(3) 0.0018(3) -0.0017(3)
W4 0.0110(4) 0.0109(4) 0.0099(4) 0.0007(3) 0.0013(3) 0.0007(3)
W5 0.0091(4) 0.0105(4) 0.0125(4) 0.0019(3) 0.0025(3) -0.0013(3)
W6 0.0121(4) 0.0148(4) 0.0139(4) -0.0034(3) -0.0011(3) 0.0028(3)
W7 0.0147(4) 0.0118(4) 0.0087(4) -0.0004(3) 0.0000(3) 0.0023(3)
W8 0.0139(4) 0.0091(4) 0.0083(4) -0.0028(3) -0.0006(3) 0.0029(3)
W9 0.0121(4) 0.0179(4) 0.0135(4) -0.0020(3) 0.0035(3) 0.0014(3)
W10 0.0131(4) 0.0105(4) 0.0075(3) -0.0021(3) 0.0031(3) -0.0016(3)
W11 0.0080(4) 0.0096(4) 0.0139(4) -0.0016(3) 0.0032(3) 0.0004(3)
W12 0.0113(4) 0.0066(4) 0.0123(4) -0.0007(3) 0.0029(3) -0.0010(3)
W13 0.0148(4) 0.0128(4) 0.0088(3) 0.0029(3) 0.0047(3) 0.0049(3)
W14 0.0123(4) 0.0132(4) 0.0116(4) -0.0008(3) 0.0024(3) -0.0020(3)
W15 0.0236(4) 0.0161(4) 0.0177(4) -0.0016(3) -0.0019(3) 0.0043(3)
W16 0.0146(4) 0.0093(4) 0.0102(4) -0.0005(3) -0.0003(3) 0.0050(3)
W17 0.0124(4) 0.0153(4) 0.0083(3) -0.0001(3) 0.0040(3) 0.0044(3)
W18 0.0130(4) 0.0100(4) 0.0114(4) 0.0010(3) 0.0026(3) 0.0009(3)
Sb1 0.0034(10) 0.0034(10) 0.0042(9) 0.0001(8) 0.0015(8) 0.0006(8)
Sb2 0.0115(13) 0.0116(14) 0.0076(12) 0.0008(10) 0.0013(10) 0.0004(11)
O1 0.023(7) 0.020(7) 0.008(6) -0.005(5) -0.004(5) 0.011(6)
O2 0.016(7) 0.025(7) 0.012(6) -0.001(5) 0.008(5) 0.003(5)
O4 0.009(6) 0.023(7) 0.012(6) 0.001(5) -0.005(5) 0.001(5)
O6 0.019(7) 0.015(7) 0.005(6) -0.003(5) 0.000(5) 0.007(5)
O8 0.012(6) 0.018(7) 0.006(6) -0.002(5) 0.006(5) -0.003(5)
O10 0.015(7) 0.022(7) 0.010(6) -0.003(5) 0.006(5) 0.000(5)
O13 0.013(6) 0.019(7) 0.006(6) 0.001(5) 0.000(5) -0.001(5)
O15 0.016(7) 0.026(7) 0.012(6) 0.003(5) -0.006(5) 0.004(6)
O19 0.023(7) 0.017(7) 0.013(6) -0.007(5) 0.003(5) 0.002(5)
O20 0.011(6) 0.023(7) 0.009(6) -0.003(5) 0.007(5) 0.004(5)
O23 0.016(7) 0.017(7) 0.019(7) 0.006(5) -0.005(5) 0.005(5)
O26 0.016(7) 0.020(7) 0.009(6) -0.002(5) -0.006(5) -0.005(5)
O28 0.003(6) 0.016(6) 0.011(6) 0.004(5) -0.001(5) -0.001(5)
O30 0.017(7) 0.018(7) 0.008(6) 0.006(5) 0.002(5) -0.002(5)
O31 0.015(7) 0.028(7) 0.007(6) 0.004(5) 0.002(5) -0.001(6)
O33 0.020(7) 0.017(7) 0.017(7) 0.002(5) 0.005(5) 0.006(5)
O38 0.020(7) 0.018(7) 0.016(6) 0.007(5) 0.001(5) -0.008(5)
O40 0.007(6) 0.021(7) 0.012(6) -0.001(5) -0.005(5) -0.006(5)
O42 0.009(6) 0.024(7) 0.005(6) 0.001(5) -0.003(5) -0.005(5)
O44 0.020(7) 0.015(7) 0.012(6) 0.002(5) -0.003(5) 0.000(5)
O45 0.004(6) 0.020(7) 0.008(6) -0.004(5) -0.002(5) -0.004(5)
O46 0.020(7) 0.014(7) 0.020(7) -0.004(5) 0.004(5) -0.010(5)
O47 0.008(6) 0.018(7) 0.008(6) -0.001(5) 0.002(5) -0.006(5)
O50 0.024(7) 0.014(7) 0.008(6) 0.003(5) 0.000(5) 0.001(5)
O54 0.012(7) 0.025(8) 0.030(8) 0.005(6) 0.000(6) -0.006(6)
O57 0.007(6) 0.010(6) 0.013(6) 0.000(5) 0.001(5) 0.006(5)

loop_
_atom_type_symbol
_atom_type_description
_atom_type_scat_dispersion_real
_atom_type_scat_dispersion_imag
_atom_type_scat_source
W W -0.8490 6.8722 'International Tables Vol C Tables 4.2.6.8 and 6.1.1.4'
Sb Sb -0.5866 1.5461 'International Tables Vol C Tables 4.2.6.8 and 6.1.1.4'
O O 0.0106 0.0060 'International Tables Vol C Tables 4.2.6.8 and 6.1.1.4'
N N 0.0061 0.0033 'International Tables Vol C Tables 4.2.6.8 and 6.1.1.4'
C C 0.0033 0.0016 'International Tables Vol C Tables 4.2.6.8 and 6.1.1.4'
H H 0.0000 0.0000 'International Tables Vol C Tables 4.2.6.8 and 6.1.1.4'

loop_
_geom_angle_atom_site_label_1
_geom_angle_atom_site_label_2
_geom_angle_atom_site_label_3
_geom_angle
O42 W1 O41 102.8(5)
O42 W1 O28 101.4(5)
O41 W1 O28 89.2(4)
O42 W1 O47 98.2(5)
O41 W1 O47 93.1(4)
O28 W1 O47 159.2(4)
O42 W1 O43 96.5(5)
O41 W1 O43 160.7(4)
O28 W1 O43 85.6(4)
O47 W1 O43 85.4(4)
O42 W1 O60 168.0(4)
O41 W1 O60 87.2(4)
O28 W1 O60 85.2(4)
O47 W1 O60 74.3(4)
O43 W1 O60 73.8(4)
O15 W2 O16 102.6(5)
O15 W2 O11 99.8(5)
O16 W2 O11 91.0(5)
O15 W2 O14 99.2(5)
O16 W2 O14 158.0(5)
O11 W2 O14 88.5(4)
O15 W2 O27 100.5(5)
O16 W2 O27 87.4(5)
O11 W2 O27 159.5(5)
O14 W2 O27 85.4(4)
O15 W2 O55 170.9(4)
O16 W2 O55 84.8(4)
O11 W2 O55 74.5(4)
O14 W2 O55 73.9(4)
O27 W2 O55 85.0(4)
O40 W3 O39 99.2(5)
O40 W3 O27 101.8(5)
O39 W3 O27 93.1(5)
O40 W3 O52 96.2(5)
O39 W3 O52 90.5(4)
O27 W3 O52 160.9(4)
O40 W3 O41 100.3(5)
O39 W3 O41 160.4(4)
O27 W3 O41 85.3(4)
O52 W3 O41 85.0(4)
O40 W3 O58 169.2(5)
O39 W3 O58 76.5(4)
O27 W3 O58 88.5(4)
O52 W3 O58 74.1(4)
O41 W3 O58 83.9(4)
O38 W4 O37 102.6(5)
O38 W4 O26 100.8(5)
O37 W4 O26 91.0(5)
O38 W4 O51 97.9(5)
O37 W4 O51 94.4(4)
O26 W4 O51 158.9(4)
O38 W4 O39 93.6(5)
O37 W4 O39 163.7(4)
O26 W4 O39 84.4(4)
O51 W4 O39 84.7(4)
O38 W4 O58 165.5(5)
O37 W4 O58 90.6(4)
O26 W4 O58 84.8(4)
O51 W4 O58 74.8(4)
O39 W4 O58 73.5(4)
O31 W5 O45 102.1(5)
O31 W5 O49 99.3(5)
O45 W5 O49 93.3(5)
O31 W5 O30 100.3(5)
O45 W5 O30 89.3(4)
O49 W5 O30 159.2(5)
O31 W5 O32 98.3(5)
O45 W5 O32 159.5(4)
O49 W5 O32 85.3(4)
O30 W5 O32 85.1(4)
O31 W5 O59 169.7(4)
O45 W5 O59 86.8(4)
O49 W5 O59 74.9(4)
O30 W5 O59 84.7(4)
O32 W5 O59 73.1(4)
O19 W6 O29 100.8(5)
O19 W6 O20 101.6(5)
O29 W6 O20 86.8(4)
O19 W6 O7 98.7(5)
O29 W6 O7 160.6(4)
O20 W6 O7 90.0(4)
O19 W6 O18 97.8(5)
O29 W6 O18 88.6(4)
O20 W6 O18 160.5(4)
O7 W6 O18 88.0(4)
O19 W6 O57 170.4(5)
O29 W6 O57 84.9(4)
O20 W6 O57 86.4(4)
O7 W6 O57 75.7(4)
O18 W6 O57 74.4(4)
O13 W7 O24 101.9(5)
O13 W7 O26 99.7(5)
O24 W7 O26 86.0(4)
O13 W7 O10 100.9(5)
O24 W7 O10 90.2(4)
O26 W7 O10 159.4(5)
O13 W7 O14 98.7(5)
O24 W7 O14 159.4(4)
O26 W7 O14 89.2(4)
O10 W7 O14 87.3(4)
O13 W7 O55 171.4(4)
O24 W7 O55 85.4(4)
O26 W7 O55 85.3(4)
O10 W7 O55 74.2(4)
O14 W7 O55 74.3(4)
O3 W8 O6 102.0(5)
O3 W8 O5 101.9(5)
O6 W8 O5 87.0(5)
O3 W8 O10 98.0(5)
O6 W8 O10 90.9(5)
O5 W8 O10 160.0(4)
O3 W8 O11 97.4(5)
O6 W8 O11 160.6(4)
O5 W8 O11 88.6(4)
O10 W8 O11 86.8(4)
O3 W8 O55 168.3(4)
O6 W8 O55 86.8(4)
O5 W8 O55 86.1(4)
O10 W8 O55 73.9(4)
O11 W8 O55 74.0(4)
O21 W9 O30 102.2(5)
O21 W9 O22 99.2(5)
O30 W9 O22 90.2(5)
O21 W9 O20 101.7(5)
O30 W9 O20 87.7(4)
O22 W9 O20 158.9(5)
O21 W9 O9 96.0(5)
O30 W9 O9 161.8(5)
O22 W9 O9 87.2(4)
O20 W9 O9 88.3(4)
O21 W9 O56 168.7(4)
O30 W9 O56 87.3(4)
O22 W9 O56 74.3(4)
O20 W9 O56 84.7(4)
O9 W9 O56 74.7(4)
O53 W10 O47 100.4(5)
O53 W10 O35 101.4(5)
O47 W10 O35 158.2(4)
O53 W10 O48 99.1(5)
O47 W10 O48 88.7(4)
O35 W10 O48 88.5(4)
O53 W10 O36 102.6(5)
O47 W10 O36 88.9(4)
O35 W10 O36 85.7(4)
O48 W10 O36 158.3(4)
O53 W10 O60 169.9(5)
O47 W10 O60 72.6(4)
O35 W10 O60 85.9(4)
O48 W10 O60 73.9(4)
O36 W10 O60 84.8(4)
O54 W11 O36 102.0(5)
O54 W11 O52 100.1(5)
O36 W11 O52 90.3(4)
O54 W11 O51 98.8(5)
O36 W11 O51 158.8(4)
O52 W11 O51 89.6(4)
O54 W11 O34 101.6(5)
O36 W11 O34 85.4(4)
O52 W11 O34 158.3(4)
O51 W11 O34 86.9(4)
O54 W11 O58 168.8(5)
O36 W11 O58 86.9(4)
O52 W11 O58 72.9(4)
O51 W11 O58 72.8(4)
O34 W11 O58 85.6(4)
O46 W12 O35 103.6(5)
O46 W12 O34 101.5(5)
O35 W12 O34 87.7(4)
O46 W12 O49 101.1(5)
O35 W12 O49 87.2(4)
O34 W12 O49 157.4(5)
O46 W12 O50 98.6(5)
O35 W12 O50 157.7(4)
O34 W12 O50 88.8(5)
O49 W12 O50 87.6(5)
O46 W12 O59 169.0(4)
O35 W12 O59 85.0(4)
O34 W12 O59 85.4(4)
O49 W12 O59 72.2(4)
O50 W12 O59 72.8(4)
O23 W13 O25 101.6(5)
O23 W13 O24 101.6(5)
O25 W13 O24 91.1(4)
O23 W13 O22 98.5(5)
O25 W13 O22 87.8(5)
O24 W13 O22 159.6(4)
O23 W13 O8 96.6(5)
O25 W13 O8 161.3(4)
O24 W13 O8 89.3(4)
O22 W13 O8 85.3(4)
O23 W13 O56 167.4(5)
O25 W13 O56 87.0(4)
O24 W13 O56 87.3(4)
O22 W13 O56 72.4(4)
O8 W13 O56 74.3(4)
O44 W14 O43 100.3(5)
O44 W14 O48 99.8(5)
O43 W14 O48 90.2(4)
O44 W14 O29 100.0(5)
O43 W14 O29 91.6(4)
O48 W14 O29 159.5(4)
O44 W14 O45 99.6(5)
O43 W14 O45 160.0(4)
O48 W14 O45 86.4(4)
O29 W14 O45 85.0(4)
O44 W14 O60 173.5(5)
O43 W14 O60 75.5(4)
O48 W14 O60 75.5(4)
O29 W14 O60 85.2(4)
O45 W14 O60 84.6(4)
O17 W15 O28 99.1(5)
O17 W15 O16 99.7(5)
O28 W15 O16 87.9(4)
O17 W15 O18 98.5(5)
O28 W15 O18 89.7(4)
O16 W15 O18 161.8(4)
O17 W15 O12 99.2(5)
O28 W15 O12 161.8(4)
O16 W15 O12 89.3(5)
O18 W15 O12 87.4(4)
O17 W15 O57 170.6(5)
O28 W15 O57 87.3(4)
O16 W15 O57 87.4(4)
O18 W15 O57 74.4(4)
O12 W15 O57 74.6(4)
O1 W16 O4 100.7(5)
O1 W16 O12 99.7(5)
O4 W16 O12 159.2(5)
O1 W16 O7 99.7(5)
O4 W16 O7 89.7(4)
O12 W16 O7 90.8(4)
O1 W16 O5 100.7(5)
O4 W16 O5 85.1(4)
O12 W16 O5 87.2(4)
O7 W16 O5 159.5(4)
O1 W16 O57 171.0(4)
O4 W16 O57 86.2(4)
O12 W16 O57 73.9(4)
O7 W16 O57 74.5(4)
O5 W16 O57 85.4(4)
O2 W17 O9 100.3(5)
O2 W17 O8 99.9(5)
O9 W17 O8 91.6(5)
O2 W17 O4 100.7(5)
O9 W17 O4 89.5(5)
O8 W17 O4 158.7(4)
O2 W17 O6 100.3(5)
O9 W17 O6 159.1(4)
O8 W17 O6 88.0(4)
O4 W17 O6 83.6(4)
O2 W17 O56 171.2(5)
O9 W17 O56 73.8(4)
O8 W17 O56 74.0(4)
O4 W17 O56 86.0(4)
O6 W17 O56 86.1(4)
O33 W18 O32 100.4(5)
O33 W18 O50 102.0(5)
O32 W18 O50 90.5(5)
O33 W18 O25 99.9(5)
O32 W18 O25 90.0(5)
O50 W18 O25 157.6(4)
O33 W18 O37 102.2(5)
O32 W18 O37 157.2(4)
O50 W18 O37 87.9(5)
O25 W18 O37 83.1(4)
O33 W18 O59 174.0(5)
O32 W18 O59 74.5(4)
O50 W18 O59 75.2(4)
O25 W18 O59 83.4(4)
O37 W18 O59 83.1(4)
O59 Sb1 O60 90.9(4)
O59 Sb1 O58 90.8(4)
O60 Sb1 O58 88.4(4)
O59 Sb1 Sb2 126.5(3)
O60 Sb1 Sb2 124.8(3)
O58 Sb1 Sb2 124.3(3)
O57 Sb2 O55 89.0(4)
O57 Sb2 O56 89.2(4)
O55 Sb2 O56 90.9(4)
O57 Sb2 Sb1 126.4(3)
O55 Sb2 Sb1 126.7(3)
O56 Sb2 Sb1 123.3(3)
W16 O4 W17 153.9(6)
W8 O5 W16 149.9(6)
W8 O6 W17 152.9(6)
W16 O7 W6 117.5(5)
W17 O8 W13 118.6(5)
W17 O9 W9 118.2(5)
W8 O10 W7 118.8(5)
W2 O11 W8 118.9(5)
W16 O12 W15 118.2(5)
W2 O14 W7 118.7(5)
W2 O16 W15 153.5(6)
W15 O18 W6 116.6(5)
W6 O20 W9 154.2(6)
W9 O22 W13 118.0(6)
W13 O24 W7 153.9(6)
W13 O25 W18 143.1(6)
W4 O26 W7 142.5(6)
W3 O27 W2 143.0(6)
W1 O28 W15 143.9(6)
W6 O29 W14 138.5(6)
W9 O30 W5 146.2(6)
W18 O32 W5 118.4(5)
W12 O34 W11 151.6(6)
W12 O35 W10 151.2(6)
W11 O36 W10 153.2(6)
W4 O37 W18 155.6(6)
W3 O39 W4 114.6(5)
W1 O41 W3 153.1(6)
W14 O43 W1 116.4(5)
W5 O45 W14 155.0(6)
W10 O47 W1 119.8(5)
W10 O48 W14 118.6(5)
W5 O49 W12 120.6(6)
W18 O50 W12 120.4(6)
W11 O51 W4 118.6(5)
W11 O52 W3 119.3(5)
Sb2 O55 W7 113.9(5)
Sb2 O55 W8 138.2(5)
W7 O55 W8 93.1(4)
Sb2 O55 W2 115.8(5)
W7 O55 W2 93.1(4)
W8 O55 W2 92.6(4)
Sb2 O56 W9 116.6(4)
Sb2 O56 W13 113.0(4)
W9 O56 W13 95.1(4)
Sb2 O56 W17 136.8(5)
W9 O56 W17 93.3(4)
W13 O56 W17 93.0(3)
Sb2 O57 W15 113.8(5)
Sb2 O57 W6 114.4(5)
W15 O57 W6 94.5(4)
Sb2 O57 W16 138.9(5)
W15 O57 W16 93.3(4)
W6 O57 W16 92.3(4)
Sb1 O58 W4 112.1(5)
Sb1 O58 W3 116.6(5)
W4 O58 W3 95.3(4)
Sb1 O58 W11 137.0(5)
W4 O58 W11 93.6(4)
W3 O58 W11 93.5(4)
Sb1 O59 W5 115.0(4)
Sb1 O59 W18 117.7(4)
W5 O59 W18 94.0(4)
Sb1 O59 W12 136.6(5)
W5 O59 W12 92.1(3)
W18 O59 W12 91.6(3)
Sb1 O60 W1 115.6(5)
Sb1 O60 W14 114.1(5)
W1 O60 W14 94.3(4)
Sb1 O60 W10 138.0(5)
W1 O60 W10 93.2(4)
W14 O60 W10 92.0(4)
C1 N1 C2 116.2(16)
C4 N2 C3 113.4(14)
C5 N3 C6 111.3(17)
C8 N4 C7 109(3)
C10 N5 C9 113.0(17)
C11 N6 C12 111(3)
C14 N7 C13 154(3)

loop_
_geom_bond_atom_site_label_1
_geom_bond_atom_site_label_2
_geom_bond_distance
W1 O42 1.712(11)
W1 O41 1.861(10)
W1 O28 1.904(10)
W1 O47 1.934(11)
W1 O43 2.009(10)
W1 O60 2.250(10)
W2 O15 1.720(12)
W2 O16 1.913(11)
W2 O11 1.912(11)
W2 O14 1.924(10)
W2 O27 1.942(10)
W2 O55 2.304(10)
W3 O40 1.713(11)
W3 O39 1.867(10)
W3 O27 1.879(10)
W3 O52 1.940(10)
W3 O41 2.001(10)
W3 O58 2.243(10)
W4 O38 1.716(11)
W4 O37 1.878(11)
W4 O26 1.904(11)
W4 O51 1.933(10)
W4 O39 2.056(11)
W4 O58 2.223(10)
W5 O31 1.717(11)
W5 O45 1.863(10)
W5 O49 1.907(11)
W5 O30 1.928(11)
W5 O32 1.992(10)
W5 O59 2.258(10)
W6 O19 1.710(11)
W6 O29 1.902(10)
W6 O20 1.912(11)
W6 O7 1.936(10)
W6 O18 1.941(10)
W6 O57 2.249(10)
W7 O13 1.703(10)
W7 O24 1.931(10)
W7 O26 1.932(11)
W7 O10 1.937(11)
W7 O14 1.939(10)
W7 O55 2.275(10)
W8 O3 1.712(11)
W8 O6 1.851(11)
W8 O5 1.901(10)
W8 O10 1.920(11)
W8 O11 1.950(11)
W8 O55 2.298(10)
W9 O21 1.722(11)
W9 O30 1.902(11)
W9 O22 1.910(11)
W9 O20 1.924(11)
W9 O9 1.979(10)
W9 O56 2.228(10)
W10 O53 1.696(11)
W10 O47 1.918(11)
W10 O35 1.923(10)
W10 O48 1.925(10)
W10 O36 1.928(10)
W10 O60 2.336(10)
W11 O54 1.739(12)
W11 O36 1.877(10)
W11 O52 1.908(10)
W11 O51 1.917(10)
W11 O34 1.931(11)
W11 O58 2.318(10)
W12 O46 1.694(11)
W12 O35 1.887(10)
W12 O34 1.889(11)
W12 O49 1.922(11)
W12 O50 1.934(10)
W12 O59 2.361(10)
W13 O23 1.713(11)
W13 O25 1.879(11)
W13 O24 1.894(10)
W13 O22 1.963(11)
W13 O8 1.975(10)
W13 O56 2.270(10)
W14 O44 1.691(11)
W14 O43 1.889(10)
W14 O48 1.928(10)
W14 O29 1.928(10)
W14 O45 1.977(11)
W14 O60 2.270(10)
W15 O17 1.716(11)
W15 O28 1.915(11)
W15 O16 1.923(11)
W15 O18 1.940(10)
W15 O12 1.959(11)
W15 O57 2.247(10)
W16 O1 1.710(11)
W16 O4 1.895(11)
W16 O12 1.907(11)
W16 O7 1.917(10)
W16 O5 1.940(11)
W16 O57 2.316(10)
W17 O2 1.698(11)
W17 O9 1.887(11)
W17 O8 1.910(11)
W17 O4 1.921(11)
W17 O6 1.955(11)
W17 O56 2.334(10)
W18 O33 1.704(11)
W18 O32 1.876(11)
W18 O50 1.901(11)
W18 O25 1.948(11)
W18 O37 1.950(11)
W18 O59 2.283(9)
Sb1 O59 2.008(10)
Sb1 O60 2.013(10)
Sb1 O58 2.037(11)
Sb1 Sb2 2.155(3)
Sb2 O57 2.003(10)
Sb2 O55 2.007(10)
Sb2 O56 2.028(10)
N1 C1 1.46(2)
N1 C2 1.46(2)
N2 C4 1.46(2)
N2 C3 1.47(2)
N3 C5 1.47(3)
N3 C6 1.53(3)
N4 C8 1.43(3)
N4 C7 1.50(4)
N5 C10 1.46(3)
N5 C9 1.52(3)
N6 C11 1.30(4)
N6 C12 1.60(5)
N7 C14 1.28(5)
N7 C13 1.35(3)
